data_9016066
loop_
_publ_author_name
'Yakubovich, O. V.'
'Matviyenko, Y. N.'
'Simonov, M. A.'
'Melnikov, O. K.'

_publ_section_title
;
 The crystalline structure of synthetic Fe3+-arrojadites with
 the idealized formula K2Na5Fe2+14Fe3+(PO4)12(OH)2
 Note: the number of errors and/or typos in this paper is large
;
_journal_name_full 'Vestnik Moskovskogo Universiteta Geologiya'
_journal_page_first 36
_journal_page_last 47
_journal_volume 41
_journal_year 1986
_chemical_compound_source Synthetic
_chemical_formula_sum 'Fe15.18 H0.5 K1.72 Na4.42 O50 P12'
_chemical_name_mineral Arrojadite
_space_group_IT_number 15
_symmetry_space_group_name_Hall '-C 2yc'
_symmetry_space_group_name_H-M 'C 1 2/c 1'
_cell_angle_alpha 90
_cell_angle_beta 105.75
_cell_angle_gamma 90
_cell_formula_units_Z 4
_cell_length_a 16.53
_cell_length_b 10.084
_cell_length_c 24.64
_cell_volume 3953.001
_database_code_amcsd 0015708
_exptl_crystal_density_diffrn 3.678
_cod_original_formula_sum 'Fe15.18 P12 Na4.42 K1.72 O50 H.5'
_cod_database_code 9016066

loop_
_space_group_symop_operation_xyz
x,y,z
1/2+x,1/2+y,z
x,-y,1/2+z
1/2+x,1/2-y,1/2+z
-x,y,1/2-z
1/2-x,1/2+y,1/2-z
-x,-y,-z
1/2-x,1/2-y,-z

loop_
_atom_site_label
_atom_site_fract_x
_atom_site_fract_y
_atom_site_fract_z
_atom_site_occupancy
_atom_site_U_iso_or_equiv
_atom_site_type_symbol
_atom_site_attached_hydrogens
Fe1 0.00000 0.00000 0.00000 1.00000 0.00646 Fe 0
Fe2 0.39086 0.98580 0.85696 1.00000 0.01115 Fe 0
Fe3 0.53328 0.25660 0.40047 1.00000 0.00937 Fe 0
Fe4 0.02187 0.25230 0.40101 1.00000 0.01305 Fe 0
Fe5 0.29910 0.30050 0.14731 1.00000 0.01229 Fe 0
Fe6 0.21735 0.49690 0.26753 1.00000 0.01393 Fe 0
Fe7 0.21910 0.20770 0.34131 0.84000 0.01216 Fe 0
Fe8 0.27320 0.10810 0.01920 0.60000 0.01482 Fe 0
Fe9 0.22540 0.29210 0.47730 0.40000 0.01203 Fe 0
Fe10 0.21080 0.23950 0.34280 0.16000 0.01267 Fe 0
Fe11 0.25660 0.13900 0.01120 0.09000 0.01773 Fe 0
P1 0.12790 0.25440 0.03890 1.00000 0.00925 P 0
P2 0.36960 0.27700 0.28750 1.00000 0.00887 P 0
P3 0.14670 0.20640 0.20350 1.00000 0.01165 P 0
P4 0.39320 0.22870 0.45140 1.00000 0.01127 P 0
P5 0.13090 0.03880 0.42130 1.00000 0.00963 P 0
P6 0.38090 0.99330 0.13160 0.75000 0.01330 P 0
P7 0.42140 0.00950 0.32380 0.25000 0.00887 P 0
Na1 0.00000 0.50000 0.00000 1.00000 0.03040 Na 0
Na2 0.12290 0.98760 0.12180 0.70000 0.03420 Na 0
Na3 0.47330 0.18600 0.22400 0.32000 0.03673 Na 0
Na4 0.29020 0.03200 0.04490 0.25000 0.01520 Na 0
Na5 0.33040 0.48100 0.38910 0.30000 0.01646 Na 0
Na6 0.25000 0.25000 0.50000 0.28000 0.02913 Na 0
K1 0.00000 0.00870 0.25000 1.00000 0.03572 K 0
K2 0.00000 0.31800 0.25000 0.36000 0.05193 K 0
K3 0.50000 0.05900 0.25000 0.36000 0.03926 K 0
O1 0.23640 0.49790 0.14190 1.00000 0.01393 O 0
O2 0.35980 0.12410 0.28960 1.00000 0.02153 O 0
O3 0.06070 0.16210 0.16700 1.00000 0.02026 O 0
O4 0.39400 0.18330 0.02070 1.00000 0.01520 O 0
O5 0.15000 0.35860 0.20660 1.00000 0.01646 O 0
O6 0.09890 0.31680 0.48830 1.00000 0.01900 O 0
O7 0.45290 0.31810 0.32850 1.00000 0.01646 O 0
O8 0.12770 0.15540 0.37980 1.00000 0.01267 O 0
O9 0.02970 0.43990 0.36860 1.00000 0.01773 O 0
O10 0.44980 0.35190 0.44910 1.00000 0.00887 O 0
O11 0.22510 0.26030 0.06100 1.00000 0.01393 O 0
O12 0.04940 0.06150 0.44020 1.00000 0.01267 O 0
O13 0.16020 0.14700 0.26200 1.00000 0.02533 O 0
O14 0.10240 0.10820 0.03630 1.00000 0.01140 O 0
O15 0.08480 0.33370 0.07580 1.00000 0.01267 O 0
O16 0.38880 0.14340 0.13860 1.00000 0.01520 O 0
O17 0.18940 0.46680 0.42470 0.75000 0.03040 O 0
O18 0.14960 0.42690 0.32230 1.00000 0.02406 O 0
O19 0.21700 0.15410 0.17830 1.00000 0.02026 O 0
O20 0.37610 0.40270 0.10590 1.00000 0.01267 O 0
O21 0.30170 0.26160 0.42230 1.00000 0.01900 O 0
O22 0.20930 0.05110 0.47110 1.00000 0.02406 O 0
O23 0.36700 0.32380 0.22840 1.00000 0.01773 O 0
O24 0.43080 0.12450 0.41950 1.00000 0.01520 O 0
O25 0.29680 0.34300 0.30690 1.00000 0.01773 O 0
O-H26 0.47300 0.02400 0.22920 0.25000 0.04433 O 1

loop_
_cod_changelog_entry_id
_cod_changelog_entry_author
_cod_changelog_entry_date
_cod_changelog_entry_text
1
;cod-tools version 3.8.0
Id: cif_guess_AMCSD_atom_types 9574 2023-05-10 09:00:05Z saulius
;
2023-05-10T18:56:39+03:00
;Derived atom types and hydrogen counts
from atom names that follow the AMCSD naming convention
(Wat == water, O-H == hydroxyl).
;

loop_
_cod_related_entry_id
_cod_related_entry_database
_cod_related_entry_code
1 AMCSD 0015708
